data_4038557
loop_
_publ_author_name
'Mitrofanov, Alexander'
'Bychkova, Valentina A.'
'Nefedov, Sergey E.'
'Beletskaya, Irina P.'

_publ_section_title
;
 Selective Metal-Controlled Synthesis of Trifluoromethylated
 (Indolin-2-ylidene)methyl- and Quinolin-3-ylphosphonates.
;
_journal_name_full 'The Journal of organic chemistry'
_journal_paper_doi 10.1021/acs.joc.0c00913
_journal_year 2020
_chemical_formula_sum 'C14 H16 Cl F3 N O4 P'
_chemical_formula_weight 385.70
_space_group_crystal_system monoclinic
_space_group_IT_number 15
_space_group_name_Hall '-I 2ya'
_space_group_name_H-M_alt 'I 1 2/a 1'
_atom_sites_solution_hydrogens mixed
_audit_creation_method SHELXL-2014/7
_cell_angle_alpha 90
_cell_angle_beta 105.5990(10)
_cell_angle_gamma 90
_cell_formula_units_Z 8
_cell_length_a 11.7704(4)
_cell_length_b 15.6900(5)
_cell_length_c 18.6268(6)
_cell_measurement_reflns_used 7054
_cell_measurement_temperature 150(2)
_cell_measurement_theta_max 30.50
_cell_measurement_theta_min 2.60
_cell_volume 3313.25(19)
_computing_structure_refinement 'SHELXL-2014/7 (Sheldrick, 2014)'
_diffrn_ambient_temperature 150(2)
_diffrn_measured_fraction_theta_full 0.997
_diffrn_measured_fraction_theta_max 0.995
_diffrn_measurement_device_type 'Bruker APEX-II CCD'
_diffrn_measurement_method '\f and \w scans'
_diffrn_radiation_type MoK\a
_diffrn_radiation_wavelength 0.71073
_diffrn_reflns_av_R_equivalents 0.0409
_diffrn_reflns_av_unetI/netI 0.0407
_diffrn_reflns_Laue_measured_fraction_full 0.997
_diffrn_reflns_Laue_measured_fraction_max 0.995
_diffrn_reflns_limit_h_max 16
_diffrn_reflns_limit_h_min -16
_diffrn_reflns_limit_k_max 21
_diffrn_reflns_limit_k_min -22
_diffrn_reflns_limit_l_max 26
_diffrn_reflns_limit_l_min -26
_diffrn_reflns_number 19990
_diffrn_reflns_point_group_measured_fraction_full 0.997
_diffrn_reflns_point_group_measured_fraction_max 0.995
_diffrn_reflns_theta_full 25.242
_diffrn_reflns_theta_max 30.000
_diffrn_reflns_theta_min 2.216
_exptl_absorpt_coefficient_mu 0.377
_exptl_crystal_colour colourless
_exptl_crystal_density_diffrn 1.546
_exptl_crystal_description needls
_exptl_crystal_F_000 1584
_exptl_crystal_size_max 0.250
_exptl_crystal_size_mid 0.100
_exptl_crystal_size_min 0.080
_refine_diff_density_max 0.612
_refine_diff_density_min -0.558
_refine_diff_density_rms 0.078
_refine_ls_extinction_method none
_refine_ls_goodness_of_fit_ref 1.072
_refine_ls_hydrogen_treatment mixed
_refine_ls_matrix_type full
_refine_ls_number_parameters 252
_refine_ls_number_reflns 4818
_refine_ls_number_restraints 0
_refine_ls_restrained_S_all 1.072
_refine_ls_R_factor_all 0.0895
_refine_ls_R_factor_gt 0.0714
_refine_ls_shift/su_max 0.000
_refine_ls_shift/su_mean 0.000
_refine_ls_structure_factor_coef Fsqd
_refine_ls_weighting_details 'w=1/[\s^2^(Fo^2^)+(0.0992P)^2^+12.8473P] where P=(Fo^2^+2Fc^2^)/3'
_refine_ls_weighting_scheme calc
_refine_ls_wR_factor_gt 0.1991
_refine_ls_wR_factor_ref 0.2109
_reflns_Friedel_coverage 0.000
_reflns_number_gt 3826
_reflns_number_total 4818
_reflns_threshold_expression 'I > 2\s(I)'
_cod_data_source_file jo0c00913_si_001.cif
_cod_data_source_block 1
_cod_original_sg_symbol_H-M 'I 2/a'
_cod_database_code 4038557
_shelx_shelxl_version_number 2014/7
_shelx_space_group_comment
;
The symmetry employed for this shelxl refinement is uniquely defined
by the following loop, which should always be used as a source of
symmetry information in preference to the above space-group names.
They are only intended as comments.
;
_shelx_estimated_absorpt_t_min 0.912
_shelx_estimated_absorpt_t_max 0.970

loop_
_space_group_symop_operation_xyz
'x, y, z'
'-x+1/2, y, -z'
'x+1/2, y+1/2, z+1/2'
'-x+1, y+1/2, -z+1/2'
'-x, -y, -z'
'x-1/2, -y, z'
'-x+1/2, -y+1/2, -z+1/2'
'x, -y+1/2, z+1/2'

loop_
_atom_site_label
_atom_site_type_symbol
_atom_site_fract_x
_atom_site_fract_y
_atom_site_fract_z
_atom_site_U_iso_or_equiv
_atom_site_adp_type
_atom_site_occupancy
_atom_site_site_symmetry_order
_atom_site_calc_flag
_atom_site_refinement_flags_posn
_atom_site_refinement_flags_adp
_atom_site_refinement_flags_occupancy
_atom_site_disorder_assembly
_atom_site_disorder_group
P1 P 0.89332(7) 0.14211(5) 0.41721(4) 0.0240(2) Uani 1 1 d . . . . .
Cl1 Cl 1.21418(10) 0.03484(7) 0.90059(5) 0.0490(3) Uani 1 1 d . . . . .
F1 F 1.23279(19) 0.24660(13) 0.56853(11) 0.0335(5) Uani 1 1 d . . . . .
F2 F 1.29713(19) 0.22326(14) 0.68612(11) 0.0376(5) Uani 1 1 d . . . . .
F3 F 1.12007(19) 0.26855(12) 0.64087(12) 0.0347(5) Uani 1 1 d . . . . .
O1 O 1.24987(18) 0.07932(15) 0.59982(13) 0.0252(4) Uani 1 1 d . . . . .
O2 O 0.8007(2) 0.08643(15) 0.43054(15) 0.0362(6) Uani 1 1 d . . . . .
O3 O 0.8960(5) 0.1155(4) 0.3382(3) 0.0299(10) Uani 0.55 1 d . . P A 1
C11 C 0.8539(5) 0.1497(4) 0.2715(3) 0.0292(12) Uani 0.55 1 d . . P A 1
H11A H 0.7990 0.1942 0.2796 0.035 Uiso 0.55 1 calc R U P A 1
H11B H 0.8030 0.1044 0.2426 0.035 Uiso 0.55 1 calc R U P A 1
O3A O 0.9425(5) 0.1385(4) 0.3429(3) 0.0202(11) Uani 0.45 1 d . . P A 2
C11A C 0.9655(6) 0.1613(5) 0.3000(4) 0.0262(13) Uani 0.45 1 d . . P A 2
H11C H 1.0263 0.1203 0.2940 0.031 Uiso 0.45 1 calc R U P A 2
H11D H 1.0097 0.2135 0.3204 0.031 Uiso 0.45 1 calc R U P A 2
O4 O 0.8513(2) 0.23783(15) 0.41298(15) 0.0349(6) Uani 1 1 d . . . . .
C13 C 0.9331(8) 0.3110(5) 0.4132(5) 0.0425(18) Uani 0.5 1 d . . P B 1
H13A H 1.0125 0.2896 0.4140 0.051 Uiso 0.5 1 calc R U P B 1
H13B H 0.9034 0.3459 0.3677 0.051 Uiso 0.5 1 calc R U P B 1
C13A C 0.8386(8) 0.2880(5) 0.4689(5) 0.0463(19) Uani 0.5 1 d . . P B 2
H13C H 0.8497 0.2543 0.5152 0.056 Uiso 0.5 1 calc R U P B 2
H13D H 0.7586 0.3133 0.4561 0.056 Uiso 0.5 1 calc R U P B 2
N1 N 0.9530(2) 0.10497(19) 0.59119(14) 0.0259(5) Uani 1 1 d . . . . .
C1 C 1.0002(3) 0.0867(2) 0.66679(16) 0.0230(6) Uani 1 1 d . . . . .
C2 C 0.9419(3) 0.0624(3) 0.71895(18) 0.0359(8) Uani 1 1 d . . . . .
H2A H 0.8585 0.0566 0.7058 0.043 Uiso 1 1 calc R U . . .
C3 C 1.0099(3) 0.0466(3) 0.79129(18) 0.0363(8) Uani 1 1 d . . . . .
H3A H 0.9726 0.0295 0.8283 0.044 Uiso 1 1 calc R U . . .
C4 C 1.1324(3) 0.0558(2) 0.80998(16) 0.0305(7) Uani 1 1 d . . . . .
C5 C 1.1896(3) 0.08024(19) 0.75744(16) 0.0247(6) Uani 1 1 d . . . . .
H5A H 1.2729 0.0863 0.7704 0.030 Uiso 1 1 calc R U . . .
C6 C 1.1222(2) 0.09560(18) 0.68553(15) 0.0203(5) Uani 1 1 d . . . . .
C7 C 1.1582(2) 0.12398(18) 0.61733(15) 0.0190(5) Uani 1 1 d . . . . .
C8 C 1.2027(3) 0.21645(19) 0.62784(17) 0.0252(6) Uani 1 1 d . . . . .
C9 C 1.0391(2) 0.12099(18) 0.55647(15) 0.0195(5) Uani 1 1 d . . . . .
C10 C 1.0289(3) 0.13378(19) 0.48341(16) 0.0231(6) Uani 1 1 d . . . . .
H10A H 1.0988 0.1384 0.4674 0.028 Uiso 1 1 calc R U . . .
C12 C 0.9057(4) 0.1863(3) 0.2206(2) 0.0470(10) Uani 1 1 d . . . . .
H12B H 0.9284 0.1364 0.1981 0.071 Uiso 1 1 d R U . A .
H12C H 0.9631 0.2279 0.2161 0.071 Uiso 1 1 d R U . . .
H12A H 0.8440 0.2047 0.1767 0.071 Uiso 1 1 d R U . . .
C14 C 0.9396(5) 0.3637(3) 0.4807(3) 0.0604(13) Uani 1 1 d . . . . .
H14A H 0.8741 0.3978 0.4540 0.091 Uiso 1 1 d R U . B .
H14B H 0.9461 0.3666 0.5331 0.091 Uiso 1 1 d R U . . .
H14D H 1.0109 0.3850 0.4714 0.091 Uiso 1 1 d R U . . .
H1 H 0.886(4) 0.100(3) 0.568(2) 0.027(10) Uiso 1 1 d . . . . .
H2 H 1.230(4) 0.029(3) 0.589(3) 0.042(12) Uiso 1 1 d . . . . .

loop_
_atom_site_aniso_label
_atom_site_aniso_U_11
_atom_site_aniso_U_22
_atom_site_aniso_U_33
_atom_site_aniso_U_23
_atom_site_aniso_U_13
_atom_site_aniso_U_12
P1 0.0288(4) 0.0255(4) 0.0157(3) -0.0004(3) 0.0025(3) 0.0045(3)
Cl1 0.0629(6) 0.0550(6) 0.0202(4) 0.0098(4) -0.0043(4) -0.0091(5)
F1 0.0422(11) 0.0323(10) 0.0307(10) -0.0024(8) 0.0178(9) -0.0120(8)
F2 0.0375(11) 0.0392(11) 0.0314(10) -0.0084(9) 0.0013(8) -0.0164(9)
F3 0.0468(12) 0.0237(9) 0.0388(11) -0.0032(8) 0.0201(9) 0.0034(8)
O1 0.0168(9) 0.0280(11) 0.0308(11) -0.0056(9) 0.0066(8) 0.0003(8)
O2 0.0212(10) 0.0287(12) 0.0505(15) -0.0058(11) -0.0044(10) -0.0009(9)
O3 0.028(3) 0.042(3) 0.018(2) -0.0016(19) 0.004(2) 0.001(2)
C11 0.031(3) 0.035(3) 0.019(2) 0.004(2) 0.002(2) 0.003(2)
O3A 0.011(2) 0.034(3) 0.017(2) 0.003(2) 0.004(2) 0.000(2)
C11A 0.019(3) 0.040(4) 0.022(3) 0.000(3) 0.008(2) -0.001(3)
O4 0.0321(12) 0.0256(11) 0.0495(15) 0.0053(10) 0.0151(11) 0.0065(9)
C13 0.050(4) 0.026(3) 0.058(5) -0.001(3) 0.027(4) -0.014(3)
C13A 0.067(5) 0.036(4) 0.044(4) 0.004(3) 0.028(4) 0.019(4)
N1 0.0158(11) 0.0444(16) 0.0168(11) 0.0013(10) 0.0030(9) 0.0002(10)
C1 0.0218(13) 0.0294(14) 0.0179(12) 0.0002(10) 0.0055(10) -0.0010(11)
C2 0.0292(16) 0.058(2) 0.0219(14) 0.0016(14) 0.0094(12) -0.0077(15)
C3 0.0409(18) 0.049(2) 0.0214(14) 0.0028(14) 0.0127(13) -0.0086(16)
C4 0.0410(18) 0.0292(15) 0.0164(13) 0.0020(11) -0.0005(12) -0.0038(13)
C5 0.0273(14) 0.0231(14) 0.0200(13) -0.0009(10) -0.0003(11) -0.0006(11)
C6 0.0215(13) 0.0197(12) 0.0185(12) -0.0013(10) 0.0032(10) -0.0010(10)
C7 0.0172(12) 0.0203(12) 0.0190(12) -0.0029(10) 0.0042(10) -0.0006(9)
C8 0.0295(15) 0.0246(14) 0.0224(13) -0.0031(11) 0.0084(11) -0.0041(11)
C9 0.0181(12) 0.0210(13) 0.0188(12) 0.0003(10) 0.0041(10) 0.0009(9)
C10 0.0220(13) 0.0281(14) 0.0194(12) -0.0009(11) 0.0061(10) -0.0046(11)
C12 0.062(3) 0.047(2) 0.0274(17) 0.0059(16) 0.0039(17) 0.0087(19)
C14 0.082(4) 0.038(2) 0.055(3) -0.006(2) 0.009(3) 0.004(2)

loop_
_atom_type_symbol
_atom_type_description
_atom_type_scat_dispersion_real
_atom_type_scat_dispersion_imag
_atom_type_scat_source
C C 0.0033 0.0016 'International Tables Vol C Tables 4.2.6.8 and 6.1.1.4'
H H 0.0000 0.0000 'International Tables Vol C Tables 4.2.6.8 and 6.1.1.4'
N N 0.0061 0.0033 'International Tables Vol C Tables 4.2.6.8 and 6.1.1.4'
O O 0.0106 0.0060 'International Tables Vol C Tables 4.2.6.8 and 6.1.1.4'
F F 0.0171 0.0103 'International Tables Vol C Tables 4.2.6.8 and 6.1.1.4'
P P 0.1023 0.0942 'International Tables Vol C Tables 4.2.6.8 and 6.1.1.4'
Cl Cl 0.1484 0.1585 'International Tables Vol C Tables 4.2.6.8 and 6.1.1.4'

loop_
_geom_angle_atom_site_label_1
_geom_angle_atom_site_label_2
_geom_angle_atom_site_label_3
_geom_angle
_geom_angle_site_symmetry_1
_geom_angle_site_symmetry_3
_geom_angle_publ_flag
O2 P1 O3 102.0(3) . . ?
O2 P1 O4 109.75(14) . . ?
O3 P1 O4 107.3(2) . . ?
O2 P1 O3A 124.7(2) . . ?
O4 P1 O3A 99.7(2) . . ?
O2 P1 C10 114.61(14) . . ?
O3 P1 C10 114.0(2) . . ?
O4 P1 C10 108.82(15) . . ?
O3A P1 C10 97.5(2) . . ?
C11 O3 P1 133.6(5) . . ?
O3 C11 C12 133.7(6) . . ?
C11A O3A P1 156.4(7) . . ?
O3A C11A C12 137.6(7) . . ?
C13A O4 P1 128.1(4) . . ?
C13 O4 P1 122.5(4) . . ?
C14 C13 O4 108.4(5) . . ?
O4 C13A C14 107.3(6) . . ?
C9 N1 C1 111.8(2) . . ?
C2 C1 C6 121.6(3) . . ?
C2 C1 N1 128.7(3) . . ?
C6 C1 N1 109.6(2) . . ?
C1 C2 C3 117.6(3) . . ?
C2 C3 C4 120.6(3) . . ?
C5 C4 C3 121.2(3) . . ?
C5 C4 Cl1 119.5(3) . . ?
C3 C4 Cl1 119.3(3) . . ?
C6 C5 C4 118.2(3) . . ?
C5 C6 C1 120.7(3) . . ?
C5 C6 C7 130.5(3) . . ?
C1 C6 C7 108.8(2) . . ?
O1 C7 C6 117.2(2) . . ?
O1 C7 C8 104.2(2) . . ?
C6 C7 C8 109.5(2) . . ?
O1 C7 C9 114.7(2) . . ?
C6 C7 C9 101.7(2) . . ?
C8 C7 C9 109.4(2) . . ?
F2 C8 F1 107.3(2) . . ?
F2 C8 F3 106.9(2) . . ?
F1 C8 F3 107.5(3) . . ?
F2 C8 C7 111.1(3) . . ?
F1 C8 C7 112.7(2) . . ?
F3 C8 C7 111.1(2) . . ?
C10 C9 N1 129.0(3) . . ?
C10 C9 C7 123.5(3) . . ?
N1 C9 C7 107.5(2) . . ?
C9 C10 P1 122.8(2) . . ?

loop_
_geom_bond_atom_site_label_1
_geom_bond_atom_site_label_2
_geom_bond_distance
_geom_bond_site_symmetry_2
_geom_bond_publ_flag
P1 O2 1.470(3) . ?
P1 O3 1.537(5) . ?
P1 O4 1.576(2) . ?
P1 O3A 1.638(5) . ?
P1 C10 1.740(3) . ?
Cl1 C4 1.735(3) . ?
F1 C8 1.334(3) . ?
F2 C8 1.333(4) . ?
F3 C8 1.342(4) . ?
O1 C7 1.397(3) . ?
O3 C11 1.322(7) . ?
C11 C12 1.382(7) . ?
O3A C11A 0.978(9) . ?
C11A C12 1.508(8) . ?
O4 C13A 1.345(8) . ?
O4 C13 1.498(7) . ?
C13 C14 1.489(9) . ?
C13A C14 1.654(11) . ?
N1 C9 1.365(4) . ?
N1 C1 1.398(4) . ?
C1 C2 1.385(4) . ?
C1 C6 1.392(4) . ?
C2 C3 1.392(5) . ?
C3 C4 1.396(5) . ?
C4 C5 1.383(5) . ?
C5 C6 1.382(4) . ?
C6 C7 1.510(4) . ?
C7 C8 1.537(4) . ?
C7 C9 1.548(4) . ?
C9 C10 1.349(4) . ?
